data_2108652
loop_
_publ_author_name
'Tsirelson, Vladimir'
'Stash, Adam'

_publ_section_title
;
 Orbital-free quantum crystallography: view on forces in crystals
;
_journal_coeditor_code PX5027SUP1
_journal_issue 5
_journal_name_full 'Acta Crystallographica Section B'
_journal_page_first
;
;
_journal_paper_doi 10.1107/S2052520620009178
_journal_volume 76
_journal_year 2020
_chemical_formula_sum 'Cl Na'
_chemical_formula_weight 58.44
_space_group_IT_number 225
_space_group_name_Hall '-F 4 2 3'
_space_group_name_H-M_alt 'F m -3 m'
_atom_sites_solution_hydrogens geom
_atom_sites_solution_primary direct
_atom_sites_solution_secondary difmap
_audit_creation_method SHELXL-97
_cell_angle_alpha 90.00
_cell_angle_beta 90.00
_cell_angle_gamma 90.00
_cell_formula_units_Z 4
_cell_length_a 5.6035(5)
_cell_length_b 5.6035(5)
_cell_length_c 5.6035(5)
_cell_measurement_temperature 293(2)
_cell_volume 175.95(3)
_computing_structure_refinement 'SHELXL-97 (Sheldrick, 2008)'
_computing_structure_solution 'SHELXS-97 (Sheldrick, 2008)'
_diffrn_ambient_temperature 193(2)
_diffrn_measured_fraction_theta_full 0.945
_diffrn_measured_fraction_theta_max 0.945
_diffrn_radiation_monochromator \b-filter
_diffrn_radiation_source 'fine-focus sealed tube'
_diffrn_radiation_type MoK\a
_diffrn_radiation_wavelength 0.71073
_diffrn_reflns_av_R_equivalents 0.0000
_diffrn_reflns_av_sigmaI/netI 0.0130
_diffrn_reflns_limit_h_max 8
_diffrn_reflns_limit_h_min -4
_diffrn_reflns_limit_k_max 14
_diffrn_reflns_limit_k_min -14
_diffrn_reflns_limit_l_max 14
_diffrn_reflns_limit_l_min -14
_diffrn_reflns_number 1714
_diffrn_reflns_theta_full 64.93
_diffrn_reflns_theta_max 64.93
_diffrn_reflns_theta_min 7.29
_exptl_absorpt_coefficient_mu 1.805
_exptl_crystal_density_diffrn 2.206
_exptl_crystal_density_method 'not measured'
_exptl_crystal_F_000 112
_refine_diff_density_max 0.435
_refine_diff_density_min -0.312
_refine_diff_density_rms 0.061
_refine_ls_extinction_coef 0.210(5)
_refine_ls_extinction_expression Fc^*^=kFc[1+0.001xFc^2^\l^3^/sin(2\q)]^-1/4^
_refine_ls_extinction_method SHELXL
_refine_ls_goodness_of_fit_ref 0.718
_refine_ls_hydrogen_treatment mixed
_refine_ls_matrix_type full
_refine_ls_number_parameters 4
_refine_ls_number_reflns 1714
_refine_ls_number_restraints 0
_refine_ls_restrained_S_all 0.718
_refine_ls_R_factor_all 0.0152
_refine_ls_R_factor_gt 0.0152
_refine_ls_shift/su_max 0.000
_refine_ls_shift/su_mean 0.000
_refine_ls_structure_factor_coef Fsqd
_refine_ls_weighting_details 'calc w=1/[\s^2^(Fo^2^)+(0.0467P)^2^+0.0000P] where P=(Fo^2^+2Fc^2^)/3'
_refine_ls_weighting_scheme calc
_refine_ls_wR_factor_gt 0.0347
_refine_ls_wR_factor_ref 0.0347
_reflns_number_gt 1714
_reflns_number_total 1714
_reflns_threshold_expression >2sigma(I)
_cod_data_source_file px5027sup1.cif
_cod_data_source_block I
_cod_original_cell_volume -153.95(3)
_cod_database_code 2108652

loop_
_symmetry_equiv_pos_as_xyz
'x, y, z'
'-x, -y, z'
'-x, y, -z'
'x, -y, -z'
'z, x, y'
'z, -x, -y'
'-z, -x, y'
'-z, x, -y'
'y, z, x'
'-y, z, -x'
'y, -z, -x'
'-y, -z, x'
'y, x, -z'
'-y, -x, -z'
'y, -x, z'
'-y, x, z'
'x, z, -y'
'-x, z, y'
'-x, -z, -y'
'x, -z, y'
'z, y, -x'
'z, -y, x'
'-z, y, x'
'-z, -y, -x'
'x, y+1/2, z+1/2'
'-x, -y+1/2, z+1/2'
'-x, y+1/2, -z+1/2'
'x, -y+1/2, -z+1/2'
'z, x+1/2, y+1/2'
'z, -x+1/2, -y+1/2'
'-z, -x+1/2, y+1/2'
'-z, x+1/2, -y+1/2'
'y, z+1/2, x+1/2'
'-y, z+1/2, -x+1/2'
'y, -z+1/2, -x+1/2'
'-y, -z+1/2, x+1/2'
'y, x+1/2, -z+1/2'
'-y, -x+1/2, -z+1/2'
'y, -x+1/2, z+1/2'
'-y, x+1/2, z+1/2'
'x, z+1/2, -y+1/2'
'-x, z+1/2, y+1/2'
'-x, -z+1/2, -y+1/2'
'x, -z+1/2, y+1/2'
'z, y+1/2, -x+1/2'
'z, -y+1/2, x+1/2'
'-z, y+1/2, x+1/2'
'-z, -y+1/2, -x+1/2'
'x+1/2, y, z+1/2'
'-x+1/2, -y, z+1/2'
'-x+1/2, y, -z+1/2'
'x+1/2, -y, -z+1/2'
'z+1/2, x, y+1/2'
'z+1/2, -x, -y+1/2'
'-z+1/2, -x, y+1/2'
'-z+1/2, x, -y+1/2'
'y+1/2, z, x+1/2'
'-y+1/2, z, -x+1/2'
'y+1/2, -z, -x+1/2'
'-y+1/2, -z, x+1/2'
'y+1/2, x, -z+1/2'
'-y+1/2, -x, -z+1/2'
'y+1/2, -x, z+1/2'
'-y+1/2, x, z+1/2'
'x+1/2, z, -y+1/2'
'-x+1/2, z, y+1/2'
'-x+1/2, -z, -y+1/2'
'x+1/2, -z, y+1/2'
'z+1/2, y, -x+1/2'
'z+1/2, -y, x+1/2'
'-z+1/2, y, x+1/2'
'-z+1/2, -y, -x+1/2'
'x+1/2, y+1/2, z'
'-x+1/2, -y+1/2, z'
'-x+1/2, y+1/2, -z'
'x+1/2, -y+1/2, -z'
'z+1/2, x+1/2, y'
'z+1/2, -x+1/2, -y'
'-z+1/2, -x+1/2, y'
'-z+1/2, x+1/2, -y'
'y+1/2, z+1/2, x'
'-y+1/2, z+1/2, -x'
'y+1/2, -z+1/2, -x'
'-y+1/2, -z+1/2, x'
'y+1/2, x+1/2, -z'
'-y+1/2, -x+1/2, -z'
'y+1/2, -x+1/2, z'
'-y+1/2, x+1/2, z'
'x+1/2, z+1/2, -y'
'-x+1/2, z+1/2, y'
'-x+1/2, -z+1/2, -y'
'x+1/2, -z+1/2, y'
'z+1/2, y+1/2, -x'
'z+1/2, -y+1/2, x'
'-z+1/2, y+1/2, x'
'-z+1/2, -y+1/2, -x'
'-x, -y, -z'
'x, y, -z'
'x, -y, z'
'-x, y, z'
'-z, -x, -y'
'-z, x, y'
'z, x, -y'
'z, -x, y'
'-y, -z, -x'
'y, -z, x'
'-y, z, x'
'y, z, -x'
'-y, -x, z'
'y, x, z'
'-y, x, -z'
'y, -x, -z'
'-x, -z, y'
'x, -z, -y'
'x, z, y'
'-x, z, -y'
'-z, -y, x'
'-z, y, -x'
'z, -y, -x'
'z, y, x'
'-x, -y+1/2, -z+1/2'
'x, y+1/2, -z+1/2'
'x, -y+1/2, z+1/2'
'-x, y+1/2, z+1/2'
'-z, -x+1/2, -y+1/2'
'-z, x+1/2, y+1/2'
'z, x+1/2, -y+1/2'
'z, -x+1/2, y+1/2'
'-y, -z+1/2, -x+1/2'
'y, -z+1/2, x+1/2'
'-y, z+1/2, x+1/2'
'y, z+1/2, -x+1/2'
'-y, -x+1/2, z+1/2'
'y, x+1/2, z+1/2'
'-y, x+1/2, -z+1/2'
'y, -x+1/2, -z+1/2'
'-x, -z+1/2, y+1/2'
'x, -z+1/2, -y+1/2'
'x, z+1/2, y+1/2'
'-x, z+1/2, -y+1/2'
'-z, -y+1/2, x+1/2'
'-z, y+1/2, -x+1/2'
'z, -y+1/2, -x+1/2'
'z, y+1/2, x+1/2'
'-x+1/2, -y, -z+1/2'
'x+1/2, y, -z+1/2'
'x+1/2, -y, z+1/2'
'-x+1/2, y, z+1/2'
'-z+1/2, -x, -y+1/2'
'-z+1/2, x, y+1/2'
'z+1/2, x, -y+1/2'
'z+1/2, -x, y+1/2'
'-y+1/2, -z, -x+1/2'
'y+1/2, -z, x+1/2'
'-y+1/2, z, x+1/2'
'y+1/2, z, -x+1/2'
'-y+1/2, -x, z+1/2'
'y+1/2, x, z+1/2'
'-y+1/2, x, -z+1/2'
'y+1/2, -x, -z+1/2'
'-x+1/2, -z, y+1/2'
'x+1/2, -z, -y+1/2'
'x+1/2, z, y+1/2'
'-x+1/2, z, -y+1/2'
'-z+1/2, -y, x+1/2'
'-z+1/2, y, -x+1/2'
'z+1/2, -y, -x+1/2'
'z+1/2, y, x+1/2'
'-x+1/2, -y+1/2, -z'
'x+1/2, y+1/2, -z'
'x+1/2, -y+1/2, z'
'-x+1/2, y+1/2, z'
'-z+1/2, -x+1/2, -y'
'-z+1/2, x+1/2, y'
'z+1/2, x+1/2, -y'
'z+1/2, -x+1/2, y'
'-y+1/2, -z+1/2, -x'
'y+1/2, -z+1/2, x'
'-y+1/2, z+1/2, x'
'y+1/2, z+1/2, -x'
'-y+1/2, -x+1/2, z'
'y+1/2, x+1/2, z'
'-y+1/2, x+1/2, -z'
'y+1/2, -x+1/2, -z'
'-x+1/2, -z+1/2, y'
'x+1/2, -z+1/2, -y'
'x+1/2, z+1/2, y'
'-x+1/2, z+1/2, -y'
'-z+1/2, -y+1/2, x'
'-z+1/2, y+1/2, -x'
'z+1/2, -y+1/2, -x'
'z+1/2, y+1/2, x'

loop_
_atom_site_label
_atom_site_type_symbol
_atom_site_fract_x
_atom_site_fract_y
_atom_site_fract_z
_atom_site_U_iso_or_equiv
_atom_site_adp_type
_atom_site_occupancy
_atom_site_symmetry_multiplicity
_atom_site_calc_flag
_atom_site_refinement_flags
_atom_site_disorder_assembly
_atom_site_disorder_group
Na Na 0.0000 0.0000 0.0000 0.00920(2) Uani 1 48 d S . .
Cl Cl 0.5000 0.5000 0.5000 0.00757(1) Uani 1 48 d S . .

loop_
_atom_site_aniso_label
_atom_site_aniso_U_11
_atom_site_aniso_U_22
_atom_site_aniso_U_33
_atom_site_aniso_U_23
_atom_site_aniso_U_13
_atom_site_aniso_U_12
Na 0.00920(2) 0.00920(2) 0.00920(2) 0.000 0.000 0.000
Cl 0.00757(1) 0.00757(1) 0.00757(1) 0.000 0.000 0.000

loop_
_atom_type_symbol
_atom_type_description
_atom_type_scat_dispersion_real
_atom_type_scat_dispersion_imag
_atom_type_scat_source
Na Na 0.0362 0.0249 'International Tables Vol C Tables 4.2.6.8 and 6.1.1.4'
Cl Cl 0.1484 0.1585 'International Tables Vol C Tables 4.2.6.8 and 6.1.1.4'

loop_
_geom_angle_atom_site_label_1
_geom_angle_atom_site_label_2
_geom_angle_atom_site_label_3
_geom_angle
_geom_angle_site_symmetry_1
_geom_angle_site_symmetry_3
_geom_angle_publ_flag
Cl Na Cl 180.0 73_445 73_444 ?
Cl Na Cl 90.0 73_445 49_454 ?
Cl Na Cl 90.0 73_444 49_454 ?
Cl Na Cl 90.0 73_445 49_444 ?
Cl Na Cl 90.0 73_444 49_444 ?
Cl Na Cl 180.0 49_454 49_444 ?
Cl Na Cl 90.0 73_445 25_544 ?
Cl Na Cl 90.0 73_444 25_544 ?
Cl Na Cl 90.0 49_454 25_544 ?
Cl Na Cl 90.0 49_444 25_544 ?
Cl Na Cl 90.0 73_445 25_444 ?
Cl Na Cl 90.0 73_444 25_444 ?
Cl Na Cl 90.0 49_454 25_444 ?
Cl Na Cl 90.0 49_444 25_444 ?
Cl Na Cl 180.0 25_544 25_444 ?
Cl Na Na 135.0 73_445 25_544 ?
Cl Na Na 45.0 73_444 25_544 ?
Cl Na Na 135.0 49_454 25_544 ?
Cl Na Na 45.0 49_444 25_544 ?
Cl Na Na 90.0 25_544 25_544 ?
Cl Na Na 90.0 25_444 25_544 ?
Cl Na Na 45.0 73_445 25 ?
Cl Na Na 135.0 73_444 25 ?
Cl Na Na 45.0 49_454 25 ?
Cl Na Na 135.0 49_444 25 ?
Cl Na Na 90.0 25_544 25 ?
Cl Na Na 90.0 25_444 25 ?
Na Na Na 180.0 25_544 25 ?
Cl Na Na 45.0 73_445 49 ?
Cl Na Na 135.0 73_444 49 ?
Cl Na Na 90.0 49_454 49 ?
Cl Na Na 90.0 49_444 49 ?
Cl Na Na 45.0 25_544 49 ?
Cl Na Na 135.0 25_444 49 ?
Na Na Na 120.0 25_544 49 ?
Na Na Na 60.0 25 49 ?
Cl Na Na 90.0 73_445 73_445 ?
Cl Na Na 90.0 73_444 73_445 ?
Cl Na Na 135.0 49_454 73_445 ?
Cl Na Na 45.0 49_444 73_445 ?
Cl Na Na 135.0 25_544 73_445 ?
Cl Na Na 45.0 25_444 73_445 ?
Na Na Na 60.0 25_544 73_445 ?
Na Na Na 120.0 25 73_445 ?
Na Na Na 120.0 49 73_445 ?
Cl Na Na 135.0 73_445 49_454 ?
Cl Na Na 45.0 73_444 49_454 ?
Cl Na Na 90.0 49_454 49_454 ?
Cl Na Na 90.0 49_444 49_454 ?
Cl Na Na 135.0 25_544 49_454 ?
Cl Na Na 45.0 25_444 49_454 ?
Na Na Na 60.0 25_544 49_454 ?
Na Na Na 120.0 25 49_454 ?
Na Na Na 180.0 49 49_454 ?
Na Na Na 60.0 73_445 49_454 ?
Cl Na Na 90.0 73_445 73 ?
Cl Na Na 90.0 73_444 73 ?
Cl Na Na 45.0 49_454 73 ?
Cl Na Na 135.0 49_444 73 ?
Cl Na Na 45.0 25_544 73 ?
Cl Na Na 135.0 25_444 73 ?
Na Na Na 120.0 25_544 73 ?
Na Na Na 60.0 25 73 ?
Na Na Na 60.0 49 73 ?
Na Na Na 180.0 73_445 73 ?
Na Na Na 120.0 49_454 73 ?
Na Cl Na 90.0 73_556 25 ?
Na Cl Na 90.0 73_556 25_655 ?
Na Cl Na 180.0 25 25_655 ?
Na Cl Na 90.0 73_556 49 ?
Na Cl Na 90.0 25 49 ?
Na Cl Na 90.0 25_655 49 ?
Na Cl Na 90.0 73_556 49_565 ?
Na Cl Na 90.0 25 49_565 ?
Na Cl Na 90.0 25_655 49_565 ?
Na Cl Na 180.0 49 49_565 ?
Na Cl Na 180.0 73_556 73 ?
Na Cl Na 90.0 25 73 ?
Na Cl Na 90.0 25_655 73 ?
Na Cl Na 90.0 49 73 ?
Na Cl Na 90.0 49_565 73 ?

loop_
_geom_bond_atom_site_label_1
_geom_bond_atom_site_label_2
_geom_bond_distance
_geom_bond_site_symmetry_2
_geom_bond_publ_flag
Na Cl 2.8017(3) 73_445 ?
Na Cl 2.8017(3) 73_444 ?
Na Cl 2.8017(3) 49_454 ?
Na Cl 2.8017(3) 49_444 ?
Na Cl 2.8017(3) 25_544 ?
Na Cl 2.8017(3) 25_444 ?
Na Na 3.9623(4) 25_544 ?
Na Na 3.9623(4) 25 ?
Na Na 3.9623(4) 49 ?
Na Na 3.9623(4) 73_445 ?
Na Na 3.9623(4) 49_454 ?
Na Na 3.9623(4) 73 ?
Cl Na 2.8017(3) 73_556 ?
Cl Na 2.8017(3) 25 ?
Cl Na 2.8017(3) 25_655 ?
Cl Na 2.8017(3) 49 ?
Cl Na 2.8017(3) 49_565 ?
Cl Na 2.8017(3) 73 ?

_cod_database_fobs_code 2108652
